data_4110644
loop_
_publ_author_name
'Yutaka Matsuo'
'Kazukuni Tahara'
'Eiichi Nakamura'

_publ_contact_author 'MATSUO, Yutaka'
_publ_contact_author_email matsuo@chem.s.u-tokyo.ac.jp
_publ_section_title
;
 Synthesis and Electrochemistry of Double-Decker Buckyferrocenes
;
_journal_name_full 'Journal of the American Chemical Society'
_journal_page_first 7154
_journal_page_last 7155
_journal_paper_doi 10.1021/ja061175x
_journal_volume 128
_journal_year 2006
_chemical_compound_source 'synthesis as described'
_chemical_formula_moiety 'C80 H40 Fe2, 2(Cl6 Sb), 5(C7 H5 N) '
_chemical_formula_sum 'C57.5 H32 Cl6 Fe N2.5 Sb'
_chemical_formula_weight 1148.16
_chemical_name_systematic
;
 Fe2C60Me10Cp2_D5d_SbCl6_2__PhCN_5
;
_space_group_IT_number 60
_symmetry_cell_setting orthorhombic
_symmetry_Int_Tables_number 60
_symmetry_space_group_name_Hall '-P 2n 2ab'
_symmetry_space_group_name_H-M 'P b c n'
_atom_sites_solution_hydrogens geom
_atom_sites_solution_primary direct
_atom_sites_solution_secondary difmap
_audit_creation_date 2006-02-18T16:01:54-00:00
_cell_angle_alpha 90
_cell_angle_beta 90
_cell_angle_gamma 90
_cell_formula_units_Z 8
_cell_length_a 33.486(3)
_cell_length_b 16.8280(16)
_cell_length_c 16.4530(7)
_cell_measurement_reflns_used 60563
_cell_measurement_temperature 143(2)
_cell_measurement_theta_max 25.74
_cell_measurement_theta_min 2.12
_cell_measurement_wavelength 0.71073
_cell_volume 9271.3(13)
_computing_cell_refinement Scalepack(HKL)
_computing_data_collection Xpress(MacScience)
_computing_data_reduction 'Denzo and Scalepack(HKL)'
_computing_molecular_graphics 'Ortep-3 for Windows (Farrugia, 1997)'
_computing_structure_refinement 'SHELXL-97 (Sheldrick, 1997)'
_computing_structure_solution 'SHELXS-86 (Sheldrick, 1986)'
_diffrn_ambient_temperature 143(2)
_diffrn_measured_fraction_theta_full 0.935
_diffrn_measured_fraction_theta_max 0.935
_diffrn_measurement_device_type 'Imaging Plate'
_diffrn_measurement_method oscillation
_diffrn_radiation_monochromator graphite
_diffrn_radiation_probe x-ray
_diffrn_radiation_type MoK\a
_diffrn_radiation_wavelength 0.71073
_diffrn_reflns_av_R_equivalents 0
_diffrn_reflns_av_unetI/netI 0.0352
_diffrn_reflns_limit_h_max 0
_diffrn_reflns_limit_h_min -40
_diffrn_reflns_limit_k_max 20
_diffrn_reflns_limit_k_min 0
_diffrn_reflns_limit_l_max 20
_diffrn_reflns_limit_l_min 0
_diffrn_reflns_number 8286
_diffrn_reflns_theta_full 25.74
_diffrn_reflns_theta_max 25.74
_diffrn_reflns_theta_min 2.12
_diffrn_standards_decay_% NA
_diffrn_standards_interval_count NA
_diffrn_standards_number NA
_exptl_absorpt_coefficient_mu 1.286
_exptl_absorpt_correction_type none
_exptl_crystal_colour dark-red
_exptl_crystal_density_diffrn 1.645
_exptl_crystal_description prism
_exptl_crystal_F_000 4588
_exptl_crystal_size_max 0.50
_exptl_crystal_size_mid 0.30
_exptl_crystal_size_min 0.05
_refine_diff_density_max 1.992
_refine_diff_density_min -1.021
_refine_diff_density_rms 0.165
_refine_ls_extinction_coef 0.0041(3)
_refine_ls_extinction_expression Fc^*^=kFc[1+0.001xFc^2^\l^3^/sin(2\q)]^-1/4^
_refine_ls_extinction_method SHELXL
_refine_ls_goodness_of_fit_ref 1.031
_refine_ls_hydrogen_treatment constr
_refine_ls_matrix_type full
_refine_ls_number_parameters 558
_refine_ls_number_reflns 8286
_refine_ls_number_restraints 0
_refine_ls_restrained_S_all 1.031
_refine_ls_R_factor_all 0.1035
_refine_ls_R_factor_gt 0.0838
_refine_ls_shift/su_max 0.002
_refine_ls_shift/su_mean 0
_refine_ls_structure_factor_coef Fsqd
_refine_ls_weighting_details 'calc w=1/[\s^2^(Fo^2^)+(0.1696P)^2^+16.2151P] where P=(Fo^2^+2Fc^2^)/3'
_refine_ls_weighting_scheme calc
_refine_ls_wR_factor_gt 0.2245
_refine_ls_wR_factor_ref 0.2508
_reflns_number_gt 6153
_reflns_number_total 8286
_reflns_threshold_expression >2sigma(I)
_cod_data_source_file ja061175xsi20060218_055509.cif
_cod_data_source_block Fe2D5ddica
_cod_original_cell_volume 9271.3(12)
_cod_original_formula_sum 'C57.50 H32 Cl6 Fe N2.50 Sb'
_cod_database_code 4110644

loop_
_symmetry_equiv_pos_as_xyz
'x, y, z'
'-x+1/2, -y+1/2, z+1/2'
'x+1/2, -y+1/2, -z'
'-x, y, -z+1/2'
'-x, -y, -z'
'x-1/2, y-1/2, -z-1/2'
'-x-1/2, y-1/2, z'
'x, -y, z-1/2'

loop_
_atom_site_label
_atom_site_type_symbol
_atom_site_fract_x
_atom_site_fract_y
_atom_site_fract_z
_atom_site_U_iso_or_equiv
_atom_site_adp_type
_atom_site_occupancy
_atom_site_symmetry_multiplicity
_atom_site_calc_flag
_atom_site_refinement_flags
Fe Fe 0.14638(3) 0.30274(7) 0.69430(6) 0.0475(3) Uani 1 1 d .
Sb Sb 0.271539(14) 0.48341(3) 0.93103(3) 0.0492(2) Uani 1 1 d .
Cl1 Cl 0.20311(7) 0.51298(17) 0.95073(16) 0.0755(6) Uani 1 1 d .
Cl2 Cl 0.26369(7) 0.49404(15) 0.78813(12) 0.0654(5) Uani 1 1 d .
Cl3 Cl 0.28723(8) 0.62056(14) 0.93461(12) 0.0681(6) Uani 1 1 d .
Cl4 Cl 0.33880(6) 0.44855(14) 0.91083(12) 0.0622(5) Uani 1 1 d .
Cl5 Cl 0.28077(7) 0.47706(14) 1.07388(11) 0.0639(6) Uani 1 1 d .
Cl6 Cl 0.25499(7) 0.34639(13) 0.92854(11) 0.0593(5) Uani 1 1 d .
N1 N 0.3399(3) 0.8025(6) 1.4111(5) 0.082(2) Uani 1 1 d .
N2 N 0.4452(4) 0.5837(9) 1.3661(8) 0.132(4) Uiso 1 1 d .
N3 N 0.0936(13) 0.677(3) 0.636(3) 0.203(16) Uiso 0.5 1 d P
C1 C 0.08991(19) 0.3468(4) 0.6559(4) 0.0447(15) Uani 1 1 d .
C2 C 0.08951(19) 0.2628(4) 0.6567(4) 0.0452(15) Uani 1 1 d .
C3 C 0.09681(19) 0.2360(4) 0.7366(4) 0.0440(14) Uani 1 1 d .
C4 C 0.10169(19) 0.3054(4) 0.7871(4) 0.0447(15) Uani 1 1 d .
C5 C 0.09684(19) 0.3730(4) 0.7371(4) 0.0443(14) Uani 1 1 d .
C6 C 0.0714(2) 0.3983(4) 0.5920(4) 0.0453(15) Uani 1 1 d .
C7 C 0.0713(2) 0.2111(4) 0.5914(4) 0.0446(15) Uani 1 1 d .
C8 C 0.0870(2) 0.1550(4) 0.7683(4) 0.0437(14) Uani 1 1 d .
C9 C 0.09713(19) 0.3050(5) 0.8789(4) 0.0459(15) Uani 1 1 d .
C10 C 0.0873(2) 0.4542(4) 0.7687(4) 0.0465(15) Uani 1 1 d .
C11 C 0.0381(2) 0.3456(4) 0.5533(4) 0.0441(14) Uani 1 1 d .
C12 C 0.0378(2) 0.2638(5) 0.5528(4) 0.0457(15) Uani 1 1 d .
C13 C 0.04578(19) 0.1494(4) 0.6362(4) 0.0426(14) Uani 1 1 d .
C14 C 0.0527(2) 0.1245(4) 0.7143(4) 0.0446(14) Uani 1 1 d .
C15 C 0.06465(19) 0.1695(4) 0.8492(4) 0.0424(14) Uani 1 1 d .
C16 C 0.06935(19) 0.2342(5) 0.8968(4) 0.0437(14) Uani 1 1 d .
C17 C 0.0694(2) 0.3754(5) 0.8965(4) 0.0453(15) Uani 1 1 d .
C18 C 0.0652(2) 0.4407(5) 0.8486(4) 0.0468(15) Uani 1 1 d .
C19 C 0.0526(2) 0.4847(4) 0.7143(4) 0.0471(15) Uani 1 1 d .
C20 C 0.0458(2) 0.4600(4) 0.6367(4) 0.0469(15) Uani 1 1 d .
C21 C 0.0007(2) 0.3880(5) 0.5553(4) 0.0467(15) Uani 1 1 d .
C22 C 0.0008(2) 0.2219(5) 0.5553(4) 0.0441(14) Uani 1 1 d .
C23 C 0.00537(19) 0.1533(4) 0.6070(4) 0.0442(15) Uani 1 1 d .
C24 C 0.0196(2) 0.1032(5) 0.7648(4) 0.0458(15) Uani 1 1 d .
C25 C 0.0271(2) 0.1284(4) 0.8459(4) 0.0444(14) Uani 1 1 d .
C26 C 0.03530(19) 0.2625(5) 0.9438(4) 0.0439(15) Uani 1 1 d .
C27 C 0.0353(2) 0.3470(5) 0.9448(4) 0.0460(15) Uani 1 1 d .
C28 C 0.0269(2) 0.4816(4) 0.8466(4) 0.0456(15) Uani 1 1 d .
C29 C 0.0192(2) 0.5076(5) 0.7645(5) 0.0481(16) Uani 1 1 d .
C30 C 0.0054(2) 0.4579(4) 0.6057(4) 0.0465(15) Uani 1 1 d .
C31 C 0.1005(2) 0.4339(5) 0.5294(5) 0.0544(17) Uani 1 1 d .
H31A H 0.0856 0.4667 0.4906 0.082 Uiso 1 1 calc R
H31B H 0.114 0.3909 0.5003 0.082 Uiso 1 1 calc R
H31C H 0.1203 0.4668 0.5575 0.082 Uiso 1 1 calc R
C32 C 0.1007(2) 0.1749(5) 0.5296(4) 0.0539(17) Uani 1 1 d .
H32A H 0.0858 0.1428 0.4901 0.081 Uiso 1 1 calc R
H32B H 0.12 0.1412 0.5582 0.081 Uiso 1 1 calc R
H32C H 0.1148 0.2176 0.5012 0.081 Uiso 1 1 calc R
C33 C 0.1227(2) 0.0975(5) 0.7760(5) 0.0568(18) Uani 1 1 d .
H33A H 0.1133 0.0464 0.7973 0.085 Uiso 1 1 calc R
H33B H 0.1425 0.1201 0.8132 0.085 Uiso 1 1 calc R
H33C H 0.1348 0.0896 0.7225 0.085 Uiso 1 1 calc R
C34 C 0.1368(2) 0.3049(5) 0.9273(4) 0.0561(19) Uani 1 1 d .
H34A H 0.131 0.3048 0.9857 0.084 Uiso 1 1 calc R
H34B H 0.1522 0.3525 0.9135 0.084 Uiso 1 1 calc R
H34C H 0.1523 0.2574 0.9133 0.084 Uiso 1 1 calc R
C35 C 0.1224(2) 0.5138(5) 0.7747(5) 0.0550(18) Uani 1 1 d .
H35A H 0.1125 0.5646 0.7961 0.083 Uiso 1 1 calc R
H35B H 0.1338 0.5222 0.7205 0.083 Uiso 1 1 calc R
H35C H 0.1429 0.4926 0.8111 0.083 Uiso 1 1 calc R
C36 C 0.1908(2) 0.3132(7) 0.6042(6) 0.072(3) Uani 1 1 d .
H36 H 0.1859 0.3233 0.5483 0.086 Uiso 1 1 calc R
C37 C 0.1930(3) 0.2374(8) 0.6407(9) 0.095(4) Uani 1 1 d .
H37 H 0.1896 0.1879 0.6139 0.114 Uiso 1 1 calc R
C38 C 0.2009(3) 0.2483(10) 0.7238(8) 0.099(5) Uani 1 1 d .
H38 H 0.204 0.2078 0.7635 0.119 Uiso 1 1 calc R
C39 C 0.2036(2) 0.3311(9) 0.7372(5) 0.084(3) Uani 1 1 d .
H39 H 0.2088 0.3559 0.7879 0.101 Uiso 1 1 calc R
C40 C 0.1972(2) 0.3705(7) 0.6635(6) 0.075(3) Uani 1 1 d .
H40 H 0.1972 0.4264 0.6554 0.09 Uiso 1 1 calc R
C41 C 0.3137(2) 0.7782(5) 1.2657(4) 0.0518(17) Uani 1 1 d .
C42 C 0.3044(2) 0.8437(5) 1.2175(5) 0.0546(17) Uani 1 1 d .
H42 H 0.3052 0.8959 1.2394 0.065 Uiso 1 1 calc R
C43 C 0.2942(2) 0.8313(6) 1.1380(5) 0.062(2) Uani 1 1 d .
H43 H 0.2884 0.8756 1.1043 0.074 Uiso 1 1 calc R
C44 C 0.2921(2) 0.7561(6) 1.1062(5) 0.061(2) Uani 1 1 d .
H44 H 0.2851 0.7485 1.0507 0.073 Uiso 1 1 calc R
C45 C 0.3001(3) 0.6916(6) 1.1554(5) 0.064(2) Uani 1 1 d .
H45 H 0.2977 0.6394 1.1339 0.077 Uiso 1 1 calc R
C46 C 0.3116(3) 0.7016(5) 1.2344(5) 0.0591(19) Uani 1 1 d .
H46 H 0.318 0.6571 1.2673 0.071 Uiso 1 1 calc R
C47 C 0.3279(3) 0.7919(5) 1.3475(5) 0.0595(19) Uani 1 1 d .
C48 C 0.4315(5) 0.5849(10) 1.1871(9) 0.118(4) Uiso 1 1 d .
C49 C 0.3944(5) 0.5791(10) 1.1611(10) 0.126(5) Uiso 1 1 d .
H49 H 0.3729 0.5854 1.1981 0.151 Uiso 1 1 calc R
C50 C 0.3873(4) 0.5647(8) 1.0848(7) 0.093(3) Uiso 1 1 d .
H50 H 0.3602 0.5631 1.0681 0.112 Uiso 1 1 calc R
C51 C 0.4150(4) 0.5522(8) 1.0286(7) 0.093(3) Uiso 1 1 d .
H51 H 0.4079 0.5403 0.974 0.111 Uiso 1 1 calc R
C52 C 0.4540(5) 0.5571(10) 1.0520(9) 0.112(4) Uiso 1 1 d .
H52 H 0.4749 0.5463 1.0145 0.135 Uiso 1 1 calc R
C53 C 0.4630(4) 0.5795(9) 1.1371(8) 0.110(4) Uiso 1 1 d .
H53 H 0.4895 0.5895 1.1551 0.132 Uiso 1 1 calc R
C54 C 0.4305(7) 0.5886(15) 1.2851(13) 0.175(8) Uiso 1 1 d .
C55 C 0.0003(5) 0.7066(11) 0.8275(10) 0.131(5) Uiso 1 1 d .
H55 H -0.0004 0.7022 0.885 0.157 Uiso 1 1 calc R
C56 C 0.0385(7) 0.7104(13) 0.7954(12) 0.161(7) Uiso 1 1 d .
H56 H 0.0626 0.7138 0.8254 0.193 Uiso 1 1 calc R
C57 C 0.0347(7) 0.7080(13) 0.7068(12) 0.147(6) Uiso 1 1 d .
C58 C 0.0665(13) 0.696(2) 0.679(2) 0.137(12) Uiso 0.5 1 d P

loop_
_atom_site_aniso_label
_atom_site_aniso_U_11
_atom_site_aniso_U_22
_atom_site_aniso_U_33
_atom_site_aniso_U_23
_atom_site_aniso_U_13
_atom_site_aniso_U_12
Fe 0.0419(5) 0.0515(7) 0.0493(6) 0.0018(4) -0.0017(4) -0.0016(4)
Sb 0.0532(3) 0.0471(4) 0.0472(3) -0.00111(19) -0.00220(18) -0.00292(19)
Cl1 0.0544(11) 0.0823(18) 0.0898(15) -0.0092(12) 0.0012(10) 0.0081(10)
Cl2 0.0829(14) 0.0624(14) 0.0510(10) 0.0013(8) -0.0142(9) 0.0041(10)
Cl3 0.0947(16) 0.0467(12) 0.0631(11) -0.0032(8) 0.0054(10) -0.0103(10)
Cl4 0.0512(10) 0.0697(14) 0.0656(11) 0.0090(9) 0.0012(8) 0.0006(9)
Cl5 0.0781(13) 0.0668(15) 0.0468(10) 0.0002(8) -0.0010(8) -0.0165(10)
Cl6 0.0720(12) 0.0499(12) 0.0559(10) -0.0027(8) 0.0008(8) -0.0106(9)
N1 0.093(6) 0.089(7) 0.065(4) -0.008(4) -0.020(4) 0.012(5)
C1 0.041(3) 0.048(4) 0.045(3) 0.001(3) 0.001(2) -0.004(3)
C2 0.045(3) 0.045(4) 0.046(3) -0.001(3) -0.002(3) 0.005(3)
C3 0.044(3) 0.044(4) 0.044(3) 0.006(3) -0.003(2) 0.003(3)
C4 0.043(3) 0.045(4) 0.046(3) 0.001(3) -0.003(3) 0.001(3)
C5 0.043(3) 0.041(4) 0.049(3) 0.005(3) -0.002(3) -0.004(3)
C6 0.048(4) 0.039(4) 0.049(3) 0.005(3) -0.004(3) -0.001(3)
C7 0.049(4) 0.042(4) 0.043(3) -0.003(3) 0.001(3) -0.001(3)
C8 0.046(3) 0.038(4) 0.047(3) 0.003(3) 0.001(3) 0.002(3)
C9 0.040(3) 0.051(4) 0.047(3) -0.005(3) -0.005(3) -0.001(3)
C10 0.048(4) 0.039(4) 0.052(4) 0.001(3) 0.000(3) -0.008(3)
C11 0.049(4) 0.042(4) 0.042(3) 0.003(3) -0.006(2) -0.001(3)
C12 0.052(4) 0.048(4) 0.037(3) -0.001(3) -0.002(3) 0.002(3)
C13 0.048(4) 0.041(4) 0.039(3) -0.001(3) 0.003(2) 0.004(3)
C14 0.046(3) 0.036(4) 0.052(4) -0.002(3) -0.004(3) 0.002(3)
C15 0.046(3) 0.038(4) 0.043(3) 0.007(3) -0.003(2) 0.002(3)
C16 0.043(3) 0.048(4) 0.041(3) 0.007(3) -0.003(2) 0.002(3)
C17 0.047(4) 0.047(4) 0.042(3) -0.004(3) -0.004(3) -0.002(3)
C18 0.050(4) 0.043(4) 0.047(3) -0.001(3) -0.003(3) -0.008(3)
C19 0.048(4) 0.038(4) 0.055(4) 0.003(3) 0.000(3) -0.001(3)
C20 0.051(4) 0.045(4) 0.045(3) 0.005(3) -0.001(3) -0.004(3)
C21 0.052(4) 0.048(4) 0.040(3) 0.007(3) -0.007(3) 0.007(3)
C22 0.052(4) 0.042(4) 0.038(3) -0.005(3) -0.003(2) -0.001(3)
C23 0.046(3) 0.044(4) 0.042(3) -0.012(3) -0.003(2) -0.002(3)
C24 0.048(4) 0.039(4) 0.050(3) -0.003(3) -0.001(3) 0.001(3)
C25 0.045(3) 0.035(4) 0.054(4) 0.007(3) -0.003(3) 0.001(3)
C26 0.043(3) 0.053(4) 0.036(3) -0.004(3) -0.002(2) 0.002(3)
C27 0.046(4) 0.053(5) 0.039(3) -0.004(3) -0.003(2) -0.002(3)
C28 0.051(4) 0.037(4) 0.048(3) -0.002(3) -0.001(3) -0.002(3)
C29 0.046(4) 0.039(5) 0.059(4) 0.001(3) -0.006(3) -0.002(3)
C30 0.047(4) 0.042(4) 0.050(4) 0.009(3) -0.006(3) -0.001(3)
C31 0.056(4) 0.050(5) 0.057(4) 0.010(3) 0.005(3) -0.005(3)
C32 0.054(4) 0.054(5) 0.054(4) -0.010(3) 0.007(3) 0.003(3)
C33 0.047(4) 0.058(5) 0.065(4) 0.004(4) -0.001(3) 0.012(3)
C34 0.046(4) 0.066(6) 0.056(4) 0.002(3) -0.013(3) -0.001(3)
C35 0.048(4) 0.049(5) 0.068(5) 0.002(3) -0.003(3) -0.018(3)
C36 0.043(4) 0.109(9) 0.064(5) 0.006(5) 0.006(3) 0.001(4)
C37 0.049(5) 0.080(8) 0.157(12) -0.035(7) 0.023(6) 0.000(5)
C38 0.047(5) 0.142(13) 0.109(9) 0.069(8) 0.009(5) 0.015(6)
C39 0.042(4) 0.151(12) 0.060(5) -0.016(6) -0.001(3) -0.009(5)
C40 0.048(4) 0.085(8) 0.093(7) 0.005(5) 0.009(4) -0.009(4)
C41 0.051(4) 0.059(5) 0.046(3) 0.004(3) -0.002(3) -0.004(3)
C42 0.053(4) 0.041(4) 0.070(5) -0.002(3) -0.008(3) -0.002(3)
C43 0.056(4) 0.062(6) 0.067(5) 0.011(4) -0.008(3) -0.004(4)
C44 0.058(5) 0.069(6) 0.056(4) 0.000(4) 0.001(3) 0.003(4)
C45 0.066(5) 0.062(6) 0.065(5) -0.015(4) -0.008(4) 0.003(4)
C46 0.070(5) 0.050(5) 0.057(4) 0.003(3) -0.007(3) -0.001(4)
C47 0.067(5) 0.052(5) 0.060(4) -0.003(3) -0.013(4) 0.000(4)

loop_
_atom_type_symbol
_atom_type_description
_atom_type_scat_dispersion_real
_atom_type_scat_dispersion_imag
_atom_type_scat_source
C C 0.0033 0.0016 'International Tables Vol C Tables 4.2.6.8 and 6.1.1.4'
H H 0 0 'International Tables Vol C Tables 4.2.6.8 and 6.1.1.4'
N N 0.0061 0.0033 'International Tables Vol C Tables 4.2.6.8 and 6.1.1.4'
Cl Cl 0.1484 0.1585 'International Tables Vol C Tables 4.2.6.8 and 6.1.1.4'
Fe Fe 0.3463 0.8444 'International Tables Vol C Tables 4.2.6.8 and 6.1.1.4'
Sb Sb -0.5866 1.5461 'International Tables Vol C Tables 4.2.6.8 and 6.1.1.4'

loop_
_geom_angle_atom_site_label_1
_geom_angle_atom_site_label_2
_geom_angle_atom_site_label_3
_geom_angle
_geom_angle_site_symmetry_1
_geom_angle_site_symmetry_3
C39 Fe C38 39.3(5) . .
C39 Fe C37 65.3(4) . .
C38 Fe C37 39.1(5) . .
C39 Fe C36 64.7(3) . .
C38 Fe C36 65.5(4) . .
C37 Fe C36 39.2(4) . .
C39 Fe C40 38.8(4) . .
C38 Fe C40 65.8(4) . .
C37 Fe C40 65.4(4) . .
C36 Fe C40 38.4(4) . .
C39 Fe C2 174.2(5) . .
C38 Fe C2 135.5(5) . .
C37 Fe C2 112.3(4) . .
C36 Fe C2 117.2(3) . .
C40 Fe C2 145.9(3) . .
C39 Fe C3 136.5(4) . .
C38 Fe C3 112.0(4) . .
C37 Fe C3 116.2(4) . .
C36 Fe C3 145.8(4) . .
C40 Fe C3 174.8(3) . .
C2 Fe C3 38.9(2) . .
C39 Fe C1 146.4(5) . .
C38 Fe C1 173.6(5) . .
C37 Fe C1 135.8(4) . .
C36 Fe C1 113.0(3) . .
C40 Fe C1 117.2(3) . .
C2 Fe C1 39.0(3) . .
C3 Fe C1 65.5(3) . .
C39 Fe C4 113.2(3) . .
C38 Fe C4 116.9(3) . .
C37 Fe C4 146.1(5) . .
C36 Fe C4 174.0(4) . .
C40 Fe C4 136.4(4) . .
C2 Fe C4 65.5(2) . .
C3 Fe C4 39.6(3) . .
C1 Fe C4 65.3(2) . .
C39 Fe C5 117.9(4) . .
C38 Fe C5 146.4(5) . .
C37 Fe C5 174.3(5) . .
C36 Fe C5 136.7(4) . .
C40 Fe C5 113.7(4) . .
C2 Fe C5 65.0(3) . .
C3 Fe C5 65.2(3) . .
C1 Fe C5 38.9(2) . .
C4 Fe C5 38.4(3) . .
Cl4 Sb Cl1 177.66(9) . .
Cl4 Sb Cl3 91.96(9) . .
Cl1 Sb Cl3 90.37(10) . .
Cl4 Sb Cl6 88.79(8) . .
Cl1 Sb Cl6 88.88(9) . .
Cl3 Sb Cl6 179.19(8) . .
Cl4 Sb Cl2 89.13(8) . .
Cl1 Sb Cl2 90.72(9) . .
Cl3 Sb Cl2 88.61(8) . .
Cl6 Sb Cl2 91.73(7) . .
Cl4 Sb Cl5 90.23(8) . .
Cl1 Sb Cl5 90.00(9) . .
Cl3 Sb Cl5 89.45(8) . .
Cl6 Sb Cl5 90.22(7) . .
Cl2 Sb Cl5 177.93(8) . .
C2 C1 C5 107.6(6) . .
C2 C1 C6 125.6(6) . .
C5 C1 C6 123.1(7) . .
C2 C1 Fe 70.0(4) . .
C5 C1 Fe 71.6(4) . .
C6 C1 Fe 141.1(5) . .
C3 C2 C1 109.0(6) . .
C3 C2 C7 123.3(7) . .
C1 C2 C7 125.0(6) . .
C3 C2 Fe 70.9(4) . .
C1 C2 Fe 71.1(4) . .
C7 C2 Fe 139.0(5) . .
C2 C3 C4 107.4(6) . .
C2 C3 C8 125.3(6) . .
C4 C3 C8 124.1(6) . .
C2 C3 Fe 70.2(4) . .
C4 C3 Fe 70.8(4) . .
C8 C3 Fe 140.2(5) . .
C5 C4 C3 107.7(6) . .
C5 C4 C9 124.8(7) . .
C3 C4 C9 123.9(6) . .
C5 C4 Fe 71.5(4) . .
C3 C4 Fe 69.6(4) . .
C9 C4 Fe 141.3(5) . .
C4 C5 C1 108.3(6) . .
C4 C5 C10 123.9(6) . .
C1 C5 C10 125.0(6) . .
C4 C5 Fe 70.1(4) . .
C1 C5 Fe 69.5(4) . .
C10 C5 Fe 141.1(5) . .
C1 C6 C20 106.6(6) . .
C1 C6 C31 115.8(6) . .
C20 C6 C31 114.3(6) . .
C1 C6 C11 104.6(6) . .
C20 C6 C11 100.4(5) . .
C31 C6 C11 113.6(6) . .
C2 C7 C13 105.8(5) . .
C2 C7 C32 116.2(6) . .
C13 C7 C32 113.9(6) . .
C2 C7 C12 104.6(6) . .
C13 C7 C12 100.3(5) . .
C32 C7 C12 114.5(6) . .
C3 C8 C33 115.5(6) . .
C3 C8 C14 105.3(5) . .
C33 C8 C14 114.6(6) . .
C3 C8 C15 105.2(6) . .
C33 C8 C15 113.8(6) . .
C14 C8 C15 100.8(5) . .
C4 C9 C17 104.2(6) . .
C4 C9 C16 104.7(5) . .
C17 C9 C16 101.2(5) . .
C4 C9 C34 115.2(6) . .
C17 C9 C34 115.1(6) . .
C16 C9 C34 114.8(6) . .
C5 C10 C18 105.5(6) . .
C5 C10 C35 116.9(6) . .
C18 C10 C35 114.2(6) . .
C5 C10 C19 105.1(5) . .
C18 C10 C19 100.5(5) . .
C35 C10 C19 112.9(6) . .
C12 C11 C21 119.3(7) . .
C12 C11 C6 125.2(6) . .
C21 C11 C6 109.2(6) . .
C11 C12 C22 120.0(7) . .
C11 C12 C7 123.9(6) . .
C22 C12 C7 109.4(6) . .
C14 C13 C23 119.1(6) . .
C14 C13 C7 124.3(6) . .
C23 C13 C7 109.4(5) . .
C13 C14 C24 119.4(6) . .
C13 C14 C8 124.4(6) . .
C24 C14 C8 109.0(5) . .
C16 C15 C25 120.8(6) . .
C16 C15 C8 124.7(6) . .
C25 C15 C8 108.4(6) . .
C15 C16 C26 118.7(6) . .
C15 C16 C9 125.7(6) . .
C26 C16 C9 108.7(6) . .
C18 C17 C27 119.8(7) . .
C18 C17 C9 125.3(6) . .
C27 C17 C9 108.8(6) . .
C17 C18 C28 119.0(6) . .
C17 C18 C10 124.7(7) . .
C28 C18 C10 109.7(6) . .
C20 C19 C29 119.2(6) . .
C20 C19 C10 124.3(7) . .
C29 C19 C10 109.8(6) . .
C19 C20 C30 119.6(6) . .
C19 C20 C6 124.3(6) . .
C30 C20 C6 109.7(6) . .
C27 C21 C11 120.6(7) 4_556 .
C27 C21 C30 119.8(6) 4_556 .
C11 C21 C30 108.8(6) . .
C26 C22 C12 120.9(7) 4_556 .
C26 C22 C23 118.7(6) 4_556 .
C12 C22 C23 108.7(6) . .
C25 C23 C13 122.1(6) 4_556 .
C25 C23 C22 119.0(6) 4_556 .
C13 C23 C22 109.5(6) . .
C24 C24 C25 119.4(7) 4_556 .
C24 C24 C14 121.5(7) 4_556 .
C25 C24 C14 109.6(6) . .
C23 C25 C24 118.3(6) 4_556 .
C23 C25 C15 120.9(7) 4_556 .
C24 C25 C15 109.5(6) . .
C22 C26 C27 119.5(6) 4_556 .
C22 C26 C16 121.7(7) 4_556 .
C27 C26 C16 109.4(6) . .
C21 C27 C26 119.7(6) 4_556 .
C21 C27 C17 120.8(7) 4_556 .
C26 C27 C17 108.6(6) . .
C30 C28 C29 118.3(6) 4_556 .
C30 C28 C18 122.4(7) 4_556 .
C29 C28 C18 108.9(6) . .
C29 C29 C28 119.7(8) 4_556 .
C29 C29 C19 121.8(8) 4_556 .
C28 C29 C19 108.4(6) . .
C28 C30 C21 118.1(6) 4_556 .
C28 C30 C20 121.3(6) 4_556 .
C21 C30 C20 108.8(6) . .
C6 C31 H31A 109.5 . .
C6 C31 H31B 109.5 . .
H31A C31 H31B 109.5 . .
C6 C31 H31C 109.5 . .
H31A C31 H31C 109.5 . .
H31B C31 H31C 109.5 . .
C7 C32 H32A 109.5 . .
C7 C32 H32B 109.5 . .
H32A C32 H32B 109.5 . .
C7 C32 H32C 109.5 . .
H32A C32 H32C 109.5 . .
H32B C32 H32C 109.5 . .
C8 C33 H33A 109.5 . .
C8 C33 H33B 109.5 . .
H33A C33 H33B 109.5 . .
C8 C33 H33C 109.5 . .
H33A C33 H33C 109.5 . .
H33B C33 H33C 109.5 . .
C9 C34 H34A 109.5 . .
C9 C34 H34B 109.5 . .
H34A C34 H34B 109.5 . .
C9 C34 H34C 109.5 . .
H34A C34 H34C 109.5 . .
H34B C34 H34C 109.5 . .
C10 C35 H35A 109.5 . .
C10 C35 H35B 109.5 . .
H35A C35 H35B 109.5 . .
C10 C35 H35C 109.5 . .
H35A C35 H35C 109.5 . .
H35B C35 H35C 109.5 . .
C40 C36 C37 108.7(9) . .
C40 C36 Fe 70.9(5) . .
C37 C36 Fe 70.2(5) . .
C40 C36 H36 125.6 . .
C37 C36 H36 125.6 . .
Fe C36 H36 124.9 . .
C38 C37 C36 107.8(11) . .
C38 C37 Fe 70.4(6) . .
C36 C37 Fe 70.7(5) . .
C38 C37 H37 126.1 . .
C36 C37 H37 126.1 . .
Fe C37 H37 124.5 . .
C37 C38 C39 106.9(9) . .
C37 C38 Fe 70.5(5) . .
C39 C38 Fe 70.2(6) . .
C37 C38 H38 126.5 . .
C39 C38 H38 126.5 . .
Fe C38 H38 124.4 . .
C40 C39 C38 108.9(9) . .
C40 C39 Fe 71.1(5) . .
C38 C39 Fe 70.5(5) . .
C40 C39 H39 125.6 . .
C38 C39 H39 125.6 . .
Fe C39 H39 124.4 . .
C36 C40 C39 107.6(11) . .
C36 C40 Fe 70.7(5) . .
C39 C40 Fe 70.0(5) . .
C36 C40 H40 126.2 . .
C39 C40 H40 126.2 . .
Fe C40 H40 124.7 . .
C46 C41 C42 120.7(7) . .
C46 C41 C47 120.7(7) . .
C42 C41 C47 118.5(8) . .
C43 C42 C41 118.7(8) . .
C43 C42 H42 120.7 . .
C41 C42 H42 120.7 . .
C42 C43 C44 121.3(8) . .
C42 C43 H43 119.4 . .
C44 C43 H43 119.4 . .
C43 C44 C45 119.4(8) . .
C43 C44 H44 120.3 . .
C45 C44 H44 120.3 . .
C46 C45 C44 121.1(9) . .
C46 C45 H45 119.5 . .
C44 C45 H45 119.5 . .
C45 C46 C41 118.8(8) . .
C45 C46 H46 120.6 . .
C41 C46 H46 120.6 . .
N1 C47 C41 178.5(10) . .
C49 C48 C53 122.5(15) . .
C49 C48 C54 107.9(15) . .
C53 C48 C54 129.2(15) . .
C50 C49 C48 120.0(16) . .
C50 C49 H49 120 . .
C48 C49 H49 120 . .
C49 C50 C51 125.1(14) . .
C49 C50 H50 117.5 . .
C51 C50 H50 117.5 . .
C50 C51 C52 117.6(12) . .
C50 C51 H51 121.2 . .
C52 C51 H51 121.2 . .
C51 C52 C53 118.5(13) . .
C51 C52 H52 120.8 . .
C53 C52 H52 120.8 . .
C48 C53 C52 115.9(14) . .
C48 C53 H53 122 . .
C52 C53 H53 122 . .
N2 C54 C48 157.8(18) . .
C57 C55 C56 131.8(19) 4_556 .
C57 C55 H55 114.1 4_556 .
C56 C55 H55 114.1 . .
C55 C56 C57 107.5(18) . .
C55 C56 H56 126.3 . .
C57 C56 H56 126.3 . .
C58 C57 C55 130(3) . 4_556
C58 C57 C56 109(3) . .
C55 C57 C56 121(2) 4_556 .
C57 C58 N3 165(5) . .

loop_
_geom_bond_atom_site_label_1
_geom_bond_atom_site_label_2
_geom_bond_distance
_geom_bond_site_symmetry_2
Fe C39 2.096(8) .
Fe C38 2.101(9) .
Fe C37 2.102(9) .
Fe C36 2.108(8) .
Fe C40 2.111(9) .
Fe C2 2.112(7) .
Fe C3 2.121(7) .
Fe C1 2.127(7) .
Fe C4 2.138(7) .
Fe C5 2.156(7) .
Sb Cl4 2.351(2) .
Sb Cl1 2.367(2) .
Sb Cl3 2.368(2) .
Sb Cl6 2.372(2) .
Sb Cl2 2.373(2) .
Sb Cl5 2.3729(19) .
N1 C47 1.135(10) .
N2 C54 1.42(2) .
N3 C58 1.19(5) .
C1 C2 1.414(10) .
C1 C5 1.426(9) .
C1 C6 1.497(9) .
C2 C3 1.411(9) .
C2 C7 1.510(9) .
C3 C4 1.442(10) .
C3 C8 1.497(10) .
C4 C5 1.413(10) .
C4 C9 1.518(9) .
C5 C10 1.496(10) .
C6 C20 1.534(10) .
C6 C31 1.537(9) .
C6 C11 1.562(9) .
C7 C13 1.535(9) .
C7 C32 1.539(9) .
C7 C12 1.565(9) .
C8 C33 1.540(9) .
C8 C14 1.542(9) .
C8 C15 1.547(9) .
C9 C17 1.533(10) .
C9 C16 1.540(10) .
C9 C34 1.548(9) .
C10 C18 1.526(9) .
C10 C35 1.547(9) .
C10 C19 1.555(10) .
C11 C12 1.377(11) .
C11 C21 1.441(10) .
C12 C22 1.425(10) .
C13 C14 1.370(9) .
C13 C23 1.438(9) .
C14 C24 1.430(9) .
C15 C16 1.350(10) .
C15 C25 1.437(9) .
C16 C26 1.458(9) .
C17 C18 1.360(10) .
C17 C27 1.468(9) .
C18 C28 1.455(10) .
C19 C20 1.362(10) .
C19 C29 1.444(10) .
C20 C30 1.448(9) .
C21 C27 1.391(11) 4_556
C21 C30 1.447(11) .
C22 C26 1.390(10) 4_556
C22 C23 1.441(10) .
C23 C25 1.399(9) 4_556
C24 C24 1.401(13) 4_556
C24 C25 1.421(9) .
C25 C23 1.399(9) 4_556
C26 C22 1.390(10) 4_556
C26 C27 1.422(11) .
C27 C21 1.391(11) 4_556
C28 C30 1.395(10) 4_556
C28 C29 1.443(10) .
C29 C29 1.371(14) 4_556
C30 C28 1.395(10) 4_556
C31 H31A 0.98 .
C31 H31B 0.98 .
C31 H31C 0.98 .
C32 H32A 0.98 .
C32 H32B 0.98 .
C32 H32C 0.98 .
C33 H33A 0.98 .
C33 H33B 0.98 .
C33 H33C 0.98 .
C34 H34A 0.98 .
C34 H34B 0.98 .
C34 H34C 0.98 .
C35 H35A 0.98 .
C35 H35B 0.98 .
C35 H35C 0.98 .
C36 C40 1.388(14) .
C36 C37 1.411(16) .
C36 H36 0.95 .
C37 C38 1.406(17) .
C37 H37 0.95 .
C38 C39 1.412(17) .
C38 H38 0.95 .
C39 C40 1.399(15) .
C39 H39 0.95 .
C40 H40 0.95 .
C41 C46 1.389(11) .
C41 C42 1.393(11) .
C41 C47 1.445(10) .
C42 C43 1.368(11) .
C42 H42 0.95 .
C43 C44 1.371(12) .
C43 H43 0.95 .
C44 C45 1.380(12) .
C44 H44 0.95 .
C45 C46 1.366(11) .
C45 H45 0.95 .
C46 H46 0.95 .
C48 C49 1.317(19) .
C48 C53 1.340(18) .
C48 C54 1.62(2) .
C49 C50 1.300(17) .
C49 H49 0.95 .
C50 C51 1.326(16) .
C50 H50 0.95 .
C51 C52 1.364(18) .
C51 H51 0.95 .
C52 C53 1.481(17) .
C52 H52 0.95 .
C53 H53 0.95 .
C55 C57 1.30(2) 4_556
C55 C56 1.38(2) .
C55 H55 0.95 .
C56 C57 1.46(2) .
C56 H56 0.95 .
C57 C58 1.18(4) .
C57 C55 1.30(2) 4_556
